data_2220805
loop_
_publ_author_name
'Arslan, Hakan'
'VanDerveer, Don'
'Ya\,sar, Sedat'
'\"Ozdemir, \.Ismail'
'\,Cetinkaya, Bekir'

_publ_section_title
;
 1,3-Bis(4-<i>tert</i>-butylbenzyl)-4,5-dihydroimidazolium chloride
 monohydrate
;
_journal_coeditor_code HG2460
_journal_issue 2
_journal_name_full 'Acta Crystallographica Section E'
_journal_page_first o310
_journal_page_last o311
_journal_paper_doi 10.1107/S1600536809000452
_journal_volume 65
_journal_year 2009
_chemical_formula_iupac 'C25 H35 N2 +, Cl -, H2 O'
_chemical_formula_moiety 'C25 H35 N2 +, Cl -, H2 O'
_chemical_formula_sum 'C25 H37 Cl N2 O'
_chemical_formula_weight 417.02
_chemical_name_systematic
;1,3-Bis(4-<i>tert</i>-butylbenzyl)-4,5-dihydroimidazolium chloride
 monohydrate
;
_space_group_IT_number 14
_symmetry_cell_setting monoclinic
_symmetry_space_group_name_Hall '-P 2ybc'
_symmetry_space_group_name_H-M 'P 1 21/c 1'
_atom_sites_solution_hydrogens geom
_atom_sites_solution_primary direct
_atom_sites_solution_secondary difmap
_cell_angle_alpha 90.00
_cell_angle_beta 100.01(3)
_cell_angle_gamma 90.00
_cell_formula_units_Z 4
_cell_length_a 18.205(4)
_cell_length_b 10.148(2)
_cell_length_c 13.452(3)
_cell_measurement_reflns_used 5990
_cell_measurement_temperature 153(2)
_cell_measurement_theta_max 26.7225
_cell_measurement_theta_min 2.3061
_cell_volume 2447.4(9)
_computing_cell_refinement 'CrystalClear (Rigaku/MSC, 2006)'
_computing_data_collection 'CrystalClear (Rigaku/MSC, 2006)'
_computing_data_reduction 'CrystalClear (Rigaku/MSC, 2006)'
_computing_molecular_graphics 'SHELXTL (Sheldrick, 2008)'
_computing_publication_material 'SHELXTL (Sheldrick, 2008)'
_computing_structure_refinement 'SHELXTL (Sheldrick, 2008)'
_computing_structure_solution 'SHELXTL (Sheldrick, 2008)'
_diffrn_ambient_temperature 153(2)
_diffrn_detector_area_resol_mean 14.6306
_diffrn_measured_fraction_theta_full 0.998
_diffrn_measured_fraction_theta_max 0.998
_diffrn_measurement_device 'Rigaku AFC 8S Mercury CCD'
_diffrn_measurement_method \w
_diffrn_radiation_monochromator 'Graphite Monochromator'
_diffrn_radiation_source 'Sealed Tube'
_diffrn_radiation_type MoK\a
_diffrn_radiation_wavelength 0.71073
_diffrn_reflns_av_R_equivalents 0.0723
_diffrn_reflns_av_sigmaI/netI 0.0512
_diffrn_reflns_limit_h_max 21
_diffrn_reflns_limit_h_min -15
_diffrn_reflns_limit_k_max 12
_diffrn_reflns_limit_k_min -12
_diffrn_reflns_limit_l_max 16
_diffrn_reflns_limit_l_min -16
_diffrn_reflns_number 17800
_diffrn_reflns_reduction_process 'Lp corrections applied'
_diffrn_reflns_theta_full 25.01
_diffrn_reflns_theta_max 25.01
_diffrn_reflns_theta_min 2.27
_diffrn_standards_decay_% 0
_diffrn_standards_interval_count 0
_diffrn_standards_interval_time 0
_diffrn_standards_number 0
_exptl_absorpt_coefficient_mu 0.173
_exptl_absorpt_correction_T_max 0.9914
_exptl_absorpt_correction_T_min 0.9292
_exptl_absorpt_correction_type multi-scan
_exptl_absorpt_process_details '(Jacobson, 1998)'
_exptl_crystal_colour colorless
_exptl_crystal_density_diffrn 1.132
_exptl_crystal_density_method 'not measured'
_exptl_crystal_description plate
_exptl_crystal_F_000 904
_exptl_crystal_size_max 0.43
_exptl_crystal_size_mid 0.17
_exptl_crystal_size_min 0.05
_refine_diff_density_max 0.283
_refine_diff_density_min -0.264
_refine_ls_extinction_method none
_refine_ls_goodness_of_fit_ref 1.032
_refine_ls_hydrogen_treatment mixed
_refine_ls_matrix_type full
_refine_ls_number_parameters 299
_refine_ls_number_reflns 4297
_refine_ls_number_restraints 50
_refine_ls_restrained_S_all 1.027
_refine_ls_R_factor_all 0.1080
_refine_ls_R_factor_gt 0.0692
_refine_ls_shift/su_max 0.000
_refine_ls_shift/su_mean 0.000
_refine_ls_structure_factor_coef Fsqd
_refine_ls_weighting_details 'calc w=1/[\s^2^(Fo^2^)+(0.0868P)^2^+3.6749P] where P=(Fo^2^+2Fc^2^)/3'
_refine_ls_weighting_scheme calc
_refine_ls_wR_factor_gt 0.1642
_refine_ls_wR_factor_ref 0.2072
_reflns_number_gt 2886
_reflns_number_total 4297
_reflns_threshold_expression I>2\s(I)
_cod_data_source_file hg2460.cif
_cod_data_source_block I
_cod_original_cell_volume 2447.3(9)
_cod_original_sg_symbol_H-M 'P 21/c'
_cod_database_code 2220805
_cod_database_fobs_code 2220805

loop_
_symmetry_equiv_pos_as_xyz
'x, y, z'
'-x, y+1/2, -z+1/2'
'-x, -y, -z'
'x, -y-1/2, z-1/2'

loop_
_atom_site_type_symbol
_atom_site_label
_atom_site_fract_x
_atom_site_fract_y
_atom_site_fract_z
_atom_site_U_iso_or_equiv
_atom_site_adp_type
_atom_site_calc_flag
_atom_site_refinement_flags
_atom_site_occupancy
_atom_site_disorder_assembly
_atom_site_disorder_group
Cl Cl1 0.55770(5) 0.59372(8) 0.69855(6) 0.0407(2) Uani d . 1 . .
C C1 0.44642(19) 0.3585(3) 0.5584(2) 0.0329(7) Uani d . 1 . .
H H1 0.4673 0.4424 0.5810 0.040 Uiso calc R 1 . .
C C2 0.3626(2) 0.2034(3) 0.4864(3) 0.0408(8) Uani d . 1 . .
H H2A 0.3513 0.1950 0.4143 0.049 Uiso calc R 1 . .
H H2B 0.3225 0.1667 0.5152 0.049 Uiso calc R 1 . .
C C3 0.43716(19) 0.1369(3) 0.5294(2) 0.0348(7) Uani d . 1 . .
H H3A 0.4319 0.0779 0.5835 0.042 Uiso calc R 1 . .
H H3B 0.4564 0.0890 0.4781 0.042 Uiso calc R 1 . .
C C4 0.56104(19) 0.2349(3) 0.6223(2) 0.0358(8) Uani d . 1 . .
H H4A 0.5607 0.1721 0.6756 0.043 Uiso calc R 1 . .
H H4B 0.5765 0.3181 0.6530 0.043 Uiso calc R 1 . .
C C5 0.61762(19) 0.1916(3) 0.5590(2) 0.0328(7) Uani d . 1 . .
C C6 0.61032(19) 0.2201(3) 0.4561(2) 0.0362(8) Uani d . 1 . .
H H6 0.5660 0.2627 0.4218 0.043 Uiso calc R 1 . .
C C7 0.6664(2) 0.1874(4) 0.4035(3) 0.0402(8) Uani d . 1 . .
H H7 0.6597 0.2071 0.3327 0.048 Uiso calc R 1 . .
C C8 0.73238(19) 0.1271(3) 0.4493(3) 0.0360(8) Uani d . 1 . .
C C9 0.7385(2) 0.0989(4) 0.5517(3) 0.0422(8) Uani d . 1 . .
H H9 0.7831 0.0576 0.5863 0.051 Uiso calc R 1 . .
C C10 0.6820(2) 0.1288(4) 0.6052(3) 0.0433(9) Uani d . 1 . .
H H10 0.6877 0.1055 0.6753 0.052 Uiso calc R 1 . .
C C11 0.7948(2) 0.0960(4) 0.3890(3) 0.0421(8) Uani d D 1 . .
C C12 0.7640(4) 0.0329(9) 0.2899(5) 0.073(2) Uani d PDU 0.714(8) . .
H H12A 0.7393 -0.0478 0.3016 0.109 Uiso calc PR 0.714(8) . .
H H12B 0.8039 0.0146 0.2538 0.109 Uiso calc PR 0.714(8) . .
H H12C 0.7289 0.0916 0.2508 0.109 Uiso calc PR 0.714(8) . .
C C12' 0.7917(13) -0.0488(16) 0.367(2) 0.109(9) Uani d PDU 0.286(8) . .
H H12D 0.7449 -0.0699 0.3251 0.164 Uiso calc PR 0.286(8) . .
H H12E 0.7963 -0.0969 0.4293 0.164 Uiso calc PR 0.286(8) . .
H H12F 0.8319 -0.0724 0.3328 0.164 Uiso calc PR 0.286(8) . .
C C13 0.8549(4) 0.0036(8) 0.4466(5) 0.072(2) Uani d PDU 0.714(8) . .
H H13A 0.8746 0.0411 0.5112 0.108 Uiso calc PR 0.714(8) . .
H H13B 0.8944 -0.0073 0.4084 0.108 Uiso calc PR 0.714(8) . .
H H13C 0.8331 -0.0807 0.4559 0.108 Uiso calc PR 0.714(8) . .
C C13' 0.8687(10) 0.148(3) 0.4447(14) 0.109(10) Uani d PDU 0.286(8) . .
H H13D 0.8605 0.1968 0.5031 0.164 Uiso calc PR 0.286(8) . .
H H13E 0.8905 0.2053 0.4008 0.164 Uiso calc PR 0.286(8) . .
H H13F 0.9017 0.0759 0.4654 0.164 Uiso calc PR 0.286(8) . .
C C14 0.8337(4) 0.2256(7) 0.3712(7) 0.072(2) Uani d PDU 0.714(8) . .
H H14A 0.8539 0.2650 0.4350 0.108 Uiso calc PR 0.714(8) . .
H H14B 0.7982 0.2847 0.3332 0.108 Uiso calc PR 0.714(8) . .
H H14C 0.8732 0.2084 0.3341 0.108 Uiso calc PR 0.714(8) . .
C C14' 0.7827(11) 0.1702(19) 0.2853(13) 0.080(6) Uani d PDU 0.286(8) . .
H H14D 0.7322 0.1582 0.2516 0.121 Uiso calc PR 0.286(8) . .
H H14E 0.8162 0.1355 0.2440 0.121 Uiso calc PR 0.286(8) . .
H H14F 0.7923 0.2625 0.2967 0.121 Uiso calc PR 0.286(8) . .
C C15 0.3209(2) 0.4448(4) 0.4915(3) 0.0431(9) Uani d . 1 . .
H H15A 0.3039 0.4452 0.4198 0.052 Uiso calc R 1 . .
H H15B 0.3433 0.5288 0.5102 0.052 Uiso calc R 1 . .
C C16 0.2551(2) 0.4253(3) 0.5442(3) 0.0377(8) Uani d . 1 . .
C C17 0.2655(2) 0.4019(5) 0.6469(3) 0.0528(10) Uani d . 1 . .
H H17 0.3153 0.3980 0.6849 0.063 Uiso calc R 1 . .
C C18 0.2052(2) 0.3841(5) 0.6957(3) 0.0532(11) Uani d . 1 . .
H H18 0.2142 0.3690 0.7673 0.064 Uiso calc R 1 . .
C C19 0.1325(2) 0.3875(3) 0.6443(3) 0.0382(8) Uani d . 1 . .
C C20 0.1231(2) 0.4119(5) 0.5426(3) 0.0550(11) Uani d . 1 . .
H H20 0.0734 0.4161 0.5043 0.066 Uiso calc R 1 . .
C C21 0.1835(2) 0.4307(5) 0.4932(3) 0.0549(11) Uani d . 1 . .
H H21 0.1746 0.4478 0.4219 0.066 Uiso calc R 1 . .
C C22 0.0654(2) 0.3722(4) 0.6988(3) 0.0459(9) Uani d . 1 . .
C C23 0.0852(3) 0.2921(5) 0.7956(3) 0.0615(11) Uani d . 1 . .
H H23A 0.1047 0.2080 0.7805 0.092 Uiso calc R 1 . .
H H23B 0.0414 0.2794 0.8251 0.092 Uiso calc R 1 . .
H H23C 0.1221 0.3386 0.8424 0.092 Uiso calc R 1 . .
C C24 0.0407(3) 0.5107(5) 0.7246(4) 0.0754(15) Uani d . 1 . .
H H24A -0.0034 0.5045 0.7543 0.113 Uiso calc R 1 . .
H H24B 0.0303 0.5626 0.6641 0.113 Uiso calc R 1 . .
H H24C 0.0798 0.5517 0.7714 0.113 Uiso calc R 1 . .
C C25 0.0003(2) 0.3024(5) 0.6312(4) 0.0649(12) Uani d . 1 . .
H H25A 0.0168 0.2187 0.6103 0.097 Uiso calc R 1 . .
H H25B -0.0170 0.3557 0.5729 0.097 Uiso calc R 1 . .
H H25C -0.0397 0.2892 0.6684 0.097 Uiso calc R 1 . .
N N1 0.48540(15) 0.2483(3) 0.5661(2) 0.0333(6) Uani d . 1 . .
N N2 0.37630(16) 0.3421(3) 0.5169(2) 0.0353(6) Uani d . 1 . .
O O1 0.55870(15) 0.5901(2) 0.2126(2) 0.0442(6) Uani d D 1 . .
H H1A 0.525(2) 0.546(4) 0.235(3) 0.066 Uiso d D 1 . .
H H1B 0.556(3) 0.6725(19) 0.209(3) 0.066 Uiso d D 1 . .

loop_
_atom_site_aniso_label
_atom_site_aniso_U_11
_atom_site_aniso_U_22
_atom_site_aniso_U_33
_atom_site_aniso_U_12
_atom_site_aniso_U_13
_atom_site_aniso_U_23
Cl1 0.0513(5) 0.0360(4) 0.0371(4) -0.0030(4) 0.0140(4) -0.0004(3)
C1 0.0419(18) 0.0288(16) 0.0323(16) -0.0043(14) 0.0180(14) -0.0020(13)
C2 0.0445(19) 0.0341(18) 0.047(2) -0.0023(15) 0.0157(16) -0.0088(15)
C3 0.0415(19) 0.0288(16) 0.0351(17) -0.0036(14) 0.0090(15) -0.0034(13)
C4 0.0428(18) 0.0371(18) 0.0269(16) -0.0023(14) 0.0043(14) -0.0020(13)
C5 0.0401(18) 0.0248(15) 0.0344(17) -0.0064(13) 0.0090(14) -0.0005(12)
C6 0.0362(17) 0.0407(18) 0.0309(17) 0.0022(14) 0.0040(14) 0.0005(14)
C7 0.046(2) 0.046(2) 0.0277(17) -0.0003(16) 0.0047(15) -0.0005(14)
C8 0.0364(18) 0.0312(17) 0.0402(18) -0.0057(14) 0.0059(15) -0.0048(13)
C9 0.043(2) 0.047(2) 0.0370(19) 0.0046(16) 0.0062(15) 0.0041(15)
C10 0.048(2) 0.055(2) 0.0267(17) 0.0061(17) 0.0065(15) 0.0049(15)
C11 0.0412(19) 0.046(2) 0.042(2) 0.0009(16) 0.0138(16) -0.0027(16)
C12 0.063(4) 0.099(6) 0.059(4) 0.001(4) 0.019(3) -0.028(4)
C12' 0.127(18) 0.048(10) 0.19(2) -0.011(11) 0.117(18) -0.025(12)
C13 0.059(4) 0.091(5) 0.073(5) 0.039(4) 0.030(3) 0.012(4)
C13' 0.047(10) 0.22(3) 0.065(12) -0.012(14) 0.020(9) -0.004(16)
C14 0.059(4) 0.063(4) 0.105(6) -0.009(3) 0.045(4) 0.004(4)
C14' 0.099(14) 0.085(13) 0.071(11) 0.030(11) 0.054(10) 0.024(9)
C15 0.042(2) 0.0412(19) 0.047(2) 0.0041(15) 0.0108(17) 0.0045(16)
C16 0.0409(19) 0.0320(17) 0.0409(19) 0.0025(14) 0.0090(15) -0.0021(14)
C17 0.0345(19) 0.084(3) 0.040(2) 0.0040(19) 0.0053(16) -0.0035(19)
C18 0.040(2) 0.084(3) 0.0345(19) 0.005(2) 0.0060(16) -0.0025(19)
C19 0.0384(19) 0.0323(17) 0.0443(19) 0.0036(14) 0.0082(15) -0.0051(14)
C20 0.038(2) 0.076(3) 0.048(2) 0.004(2) 0.0007(17) 0.011(2)
C21 0.050(2) 0.074(3) 0.040(2) 0.004(2) 0.0046(18) 0.0118(19)
C22 0.041(2) 0.041(2) 0.058(2) 0.0041(16) 0.0158(18) 0.0008(17)
C23 0.062(3) 0.066(3) 0.062(3) -0.009(2) 0.023(2) 0.007(2)
C24 0.080(3) 0.052(3) 0.109(4) 0.010(2) 0.058(3) -0.001(3)
C25 0.045(2) 0.069(3) 0.079(3) -0.010(2) 0.007(2) 0.012(2)
N1 0.0390(15) 0.0285(13) 0.0340(14) -0.0035(11) 0.0107(12) -0.0051(11)
N2 0.0404(16) 0.0305(14) 0.0373(15) -0.0010(12) 0.0130(12) -0.0010(11)
O1 0.0508(15) 0.0368(13) 0.0481(15) -0.0018(12) 0.0171(12) 0.0024(11)

loop_
_atom_type_symbol
_atom_type_description
_atom_type_scat_dispersion_real
_atom_type_scat_dispersion_imag
_atom_type_scat_source
C C 0.0033 0.0016 'International Tables Vol C Tables 4.2.6.8 and 6.1.1.4'
H H 0.0000 0.0000 'International Tables Vol C Tables 4.2.6.8 and 6.1.1.4'
N N 0.0061 0.0033 'International Tables Vol C Tables 4.2.6.8 and 6.1.1.4'
O O 0.0106 0.0060 'International Tables Vol C Tables 4.2.6.8 and 6.1.1.4'
Cl Cl 0.1484 0.1585 'International Tables Vol C Tables 4.2.6.8 and 6.1.1.4'

loop_
_geom_angle_atom_site_label_1
_geom_angle_atom_site_label_2
_geom_angle_atom_site_label_3
_geom_angle_site_symmetry_1
_geom_angle_site_symmetry_3
_geom_angle
_geom_angle_publ_flag
N2 C1 N1 . . 113.4(3) ?
N2 C1 H1 . . 123.3 ?
N1 C1 H1 . . 123.3 ?
N2 C2 C3 . . 102.7(3) ?
N2 C2 H2A . . 111.2 ?
C3 C2 H2A . . 111.2 ?
N2 C2 H2B . . 111.2 ?
C3 C2 H2B . . 111.2 ?
H2A C2 H2B . . 109.1 ?
N1 C3 C2 . . 103.1(3) ?
N1 C3 H3A . . 111.1 ?
C2 C3 H3A . . 111.1 ?
N1 C3 H3B . . 111.1 ?
C2 C3 H3B . . 111.1 ?
H3A C3 H3B . . 109.1 ?
N1 C4 C5 . . 114.2(3) ?
N1 C4 H4A . . 108.7 ?
C5 C4 H4A . . 108.7 ?
N1 C4 H4B . . 108.7 ?
C5 C4 H4B . . 108.7 ?
H4A C4 H4B . . 107.6 ?
C10 C5 C6 . . 117.9(3) ?
C10 C5 C4 . . 119.2(3) ?
C6 C5 C4 . . 122.8(3) ?
C7 C6 C5 . . 120.4(3) ?
C7 C6 H6 . . 119.8 ?
C5 C6 H6 . . 119.8 ?
C6 C7 C8 . . 122.5(3) ?
C6 C7 H7 . . 118.8 ?
C8 C7 H7 . . 118.8 ?
C9 C8 C7 . . 116.2(3) ?
C9 C8 C11 . . 122.7(3) ?
C7 C8 C11 . . 121.1(3) ?
C10 C9 C8 . . 122.0(3) ?
C10 C9 H9 . . 119.0 ?
C8 C9 H9 . . 119.0 ?
C5 C10 C9 . . 121.0(3) ?
C5 C10 H10 . . 119.5 ?
C9 C10 H10 . . 119.5 ?
C12' C11 C13' . . 116.1(15) ?
C12 C11 C14 . . 109.9(5) ?
C12 C11 C8 . . 111.1(4) ?
C12' C11 C8 . . 107.4(8) ?
C13' C11 C8 . . 109.9(8) ?
C14 C11 C8 . . 108.1(4) ?
C12 C11 C13 . . 108.1(5) ?
C14 C11 C13 . . 107.1(5) ?
C8 C11 C13 . . 112.6(4) ?
C12' C11 C14' . . 107.6(13) ?
C13' C11 C14' . . 104.3(12) ?
C8 C11 C14' . . 111.6(7) ?
C11 C12 H12A . . 109.5 ?
C11 C12 H12B . . 109.5 ?
H12A C12 H12B . . 109.5 ?
C11 C12 H12C . . 109.5 ?
H12A C12 H12C . . 109.5 ?
H12B C12 H12C . . 109.5 ?
C11 C12' H12D . . 109.5 ?
C11 C12' H12E . . 109.5 ?
H12D C12' H12E . . 109.5 ?
C11 C12' H12F . . 109.5 ?
H12D C12' H12F . . 109.5 ?
H12E C12' H12F . . 109.5 ?
C11 C13 H13A . . 109.5 ?
C11 C13 H13B . . 109.5 ?
H13A C13 H13B . . 109.5 ?
C11 C13 H13C . . 109.5 ?
H13A C13 H13C . . 109.5 ?
H13B C13 H13C . . 109.5 ?
C11 C13' H13D . . 109.5 ?
C11 C13' H13E . . 109.5 ?
H13D C13' H13E . . 109.5 ?
C11 C13' H13F . . 109.5 ?
H13D C13' H13F . . 109.5 ?
H13E C13' H13F . . 109.5 ?
C11 C14 H14A . . 109.5 ?
C11 C14 H14B . . 109.5 ?
H14A C14 H14B . . 109.5 ?
C11 C14 H14C . . 109.5 ?
H14A C14 H14C . . 109.5 ?
H14B C14 H14C . . 109.5 ?
C11 C14' H14D . . 109.5 ?
C11 C14' H14E . . 109.5 ?
H14D C14' H14E . . 109.5 ?
C11 C14' H14F . . 109.5 ?
H14D C14' H14F . . 109.5 ?
H14E C14' H14F . . 109.5 ?
N2 C15 C16 . . 111.9(3) ?
N2 C15 H15A . . 109.2 ?
C16 C15 H15A . . 109.2 ?
N2 C15 H15B . . 109.2 ?
C16 C15 H15B . . 109.2 ?
H15A C15 H15B . . 107.9 ?
C21 C16 C17 . . 117.6(4) ?
C21 C16 C15 . . 121.7(3) ?
C17 C16 C15 . . 120.7(3) ?
C16 C17 C18 . . 120.9(4) ?
C16 C17 H17 . . 119.5 ?
C18 C17 H17 . . 119.5 ?
C19 C18 C17 . . 121.9(4) ?
C19 C18 H18 . . 119.1 ?
C17 C18 H18 . . 119.1 ?
C20 C19 C18 . . 116.5(4) ?
C20 C19 C22 . . 121.4(3) ?
C18 C19 C22 . . 122.0(3) ?
C19 C20 C21 . . 121.9(4) ?
C19 C20 H20 . . 119.1 ?
C21 C20 H20 . . 119.1 ?
C16 C21 C20 . . 121.3(4) ?
C16 C21 H21 . . 119.4 ?
C20 C21 H21 . . 119.4 ?
C23 C22 C24 . . 109.3(4) ?
C23 C22 C25 . . 107.7(3) ?
C24 C22 C25 . . 109.3(4) ?
C23 C22 C19 . . 111.8(3) ?
C24 C22 C19 . . 107.7(3) ?
C25 C22 C19 . . 111.1(3) ?
C22 C23 H23A . . 109.5 ?
C22 C23 H23B . . 109.5 ?
H23A C23 H23B . . 109.5 ?
C22 C23 H23C . . 109.5 ?
H23A C23 H23C . . 109.5 ?
H23B C23 H23C . . 109.5 ?
C22 C24 H24A . . 109.5 ?
C22 C24 H24B . . 109.5 ?
H24A C24 H24B . . 109.5 ?
C22 C24 H24C . . 109.5 ?
H24A C24 H24C . . 109.5 ?
H24B C24 H24C . . 109.5 ?
C22 C25 H25A . . 109.5 ?
C22 C25 H25B . . 109.5 ?
H25A C25 H25B . . 109.5 ?
C22 C25 H25C . . 109.5 ?
H25A C25 H25C . . 109.5 ?
H25B C25 H25C . . 109.5 ?
C1 N1 C4 . . 124.5(3) ?
C1 N1 C3 . . 110.2(3) ?
C4 N1 C3 . . 124.1(3) ?
C1 N2 C15 . . 126.6(3) ?
C1 N2 C2 . . 110.1(3) ?
C15 N2 C2 . . 122.9(3) ?
H1A O1 H1B . . 120(5) ?

loop_
_geom_bond_atom_site_label_1
_geom_bond_atom_site_label_2
_geom_bond_site_symmetry_2
_geom_bond_distance
_geom_bond_publ_flag
C1 N2 . 1.312(4) ?
C1 N1 . 1.319(4) ?
C1 H1 . 0.9600 ?
C2 N2 . 1.475(4) ?
C2 C3 . 1.536(5) ?
C2 H2A . 0.9600 ?
C2 H2B . 0.9600 ?
C3 N1 . 1.463(4) ?
C3 H3A . 0.9600 ?
C3 H3B . 0.9600 ?
C4 N1 . 1.458(4) ?
C4 C5 . 1.511(5) ?
C4 H4A . 0.9600 ?
C4 H4B . 0.9600 ?
C5 C10 . 1.383(5) ?
C5 C6 . 1.398(5) ?
C6 C7 . 1.380(5) ?
C6 H6 . 0.9600 ?
C7 C8 . 1.392(5) ?
C7 H7 . 0.9600 ?
C8 C9 . 1.392(5) ?
C8 C11 . 1.539(5) ?
C9 C10 . 1.387(5) ?
C9 H9 . 0.9600 ?
C10 H10 . 0.9600 ?
C11 C12 . 1.497(7) ?
C11 C12' . 1.498(16) ?
C11 C13' . 1.517(18) ?
C11 C14 . 1.532(7) ?
C11 C13 . 1.544(7) ?
C11 C14' . 1.567(15) ?
C12 H12A . 0.9600 ?
C12 H12B . 0.9600 ?
C12 H12C . 0.9600 ?
C12' H12D . 0.9600 ?
C12' H12E . 0.9600 ?
C12' H12F . 0.9600 ?
C13 H13A . 0.9600 ?
C13 H13B . 0.9600 ?
C13 H13C . 0.9600 ?
C13' H13D . 0.9600 ?
C13' H13E . 0.9600 ?
C13' H13F . 0.9600 ?
C14 H14A . 0.9600 ?
C14 H14B . 0.9600 ?
C14 H14C . 0.9600 ?
C14' H14D . 0.9600 ?
C14' H14E . 0.9600 ?
C14' H14F . 0.9600 ?
C15 N2 . 1.449(4) ?
C15 C16 . 1.506(5) ?
C15 H15A . 0.9600 ?
C15 H15B . 0.9600 ?
C16 C21 . 1.365(5) ?
C16 C17 . 1.381(5) ?
C17 C18 . 1.386(6) ?
C17 H17 . 0.9600 ?
C18 C19 . 1.383(5) ?
C18 H18 . 0.9600 ?
C19 C20 . 1.372(5) ?
C19 C22 . 1.538(5) ?
C20 C21 . 1.393(6) ?
C20 H20 . 0.9600 ?
C21 H21 . 0.9600 ?
C22 C23 . 1.525(6) ?
C22 C24 . 1.534(6) ?
C22 C25 . 1.535(6) ?
C23 H23A . 0.9599 ?
C23 H23B . 0.9599 ?
C23 H23C . 0.9599 ?
C24 H24A . 0.9599 ?
C24 H24B . 0.9599 ?
C24 H24C . 0.9599 ?
C25 H25A . 0.9599 ?
C25 H25B . 0.9599 ?
C25 H25C . 0.9599 ?
O1 H1A . 0.85(3) ?
O1 H1B . 0.839(18) ?

loop_
_geom_hbond_atom_site_label_D
_geom_hbond_atom_site_label_H
_geom_hbond_atom_site_label_A
_geom_hbond_site_symmetry_A
_geom_hbond_distance_DH
_geom_hbond_distance_HA
_geom_hbond_distance_DA
_geom_hbond_angle_DHA
O1 H1A Cl1 3_666 0.86(4) 2.36(4) 3.206(3) 174(4)
C3 H3B O1 2_645 0.96 2.53 3.304(4) 138
C17 H17 O1 3_666 0.96 2.47 3.423(5) 175

loop_
_geom_torsion_atom_site_label_1
_geom_torsion_atom_site_label_2
_geom_torsion_atom_site_label_3
_geom_torsion_atom_site_label_4
_geom_torsion_site_symmetry_1
_geom_torsion_site_symmetry_2
_geom_torsion_site_symmetry_3
_geom_torsion_site_symmetry_4
_geom_torsion
_geom_torsion_publ_flag
N2 C2 C3 N1 . . . . -7.2(3) ?
N1 C4 C5 C10 . . . . -155.8(3) ?
N1 C4 C5 C6 . . . . 28.6(4) ?
C10 C5 C6 C7 . . . . -0.8(5) ?
C4 C5 C6 C7 . . . . 174.8(3) ?
C5 C6 C7 C8 . . . . -0.8(5) ?
C6 C7 C8 C9 . . . . 1.1(5) ?
C6 C7 C8 C11 . . . . -178.1(3) ?
C7 C8 C9 C10 . . . . 0.2(5) ?
C11 C8 C9 C10 . . . . 179.3(3) ?
C6 C5 C10 C9 . . . . 2.1(5) ?
C4 C5 C10 C9 . . . . -173.7(3) ?
C8 C9 C10 C5 . . . . -1.8(6) ?
C9 C8 C11 C12 . . . . 134.6(5) ?
C7 C8 C11 C12 . . . . -46.3(6) ?
C9 C8 C11 C12' . . . . 77.5(13) ?
C7 C8 C11 C12' . . . . -103.5(13) ?
C9 C8 C11 C13' . . . . -49.7(13) ?
C7 C8 C11 C13' . . . . 129.4(13) ?
C9 C8 C11 C14 . . . . -104.8(5) ?
C7 C8 C11 C14 . . . . 74.3(5) ?
C9 C8 C11 C13 . . . . 13.3(6) ?
C7 C8 C11 C13 . . . . -167.7(5) ?
C9 C8 C11 C14' . . . . -164.9(9) ?
C7 C8 C11 C14' . . . . 14.2(10) ?
N2 C15 C16 C21 . . . . -130.9(4) ?
N2 C15 C16 C17 . . . . 49.5(5) ?
C21 C16 C17 C18 . . . . 0.3(6) ?
C15 C16 C17 C18 . . . . 179.9(4) ?
C16 C17 C18 C19 . . . . 0.7(7) ?
C17 C18 C19 C20 . . . . -1.2(6) ?
C17 C18 C19 C22 . . . . -178.0(4) ?
C18 C19 C20 C21 . . . . 0.8(6) ?
C22 C19 C20 C21 . . . . 177.6(4) ?
C17 C16 C21 C20 . . . . -0.7(6) ?
C15 C16 C21 C20 . . . . 179.7(4) ?
C19 C20 C21 C16 . . . . 0.2(7) ?
C20 C19 C22 C23 . . . . 156.2(4) ?
C18 C19 C22 C23 . . . . -27.1(5) ?
C20 C19 C22 C24 . . . . -83.8(5) ?
C18 C19 C22 C24 . . . . 92.9(5) ?
C20 C19 C22 C25 . . . . 35.9(5) ?
C18 C19 C22 C25 . . . . -147.4(4) ?
N2 C1 N1 C4 . . . . -170.4(3) ?
N2 C1 N1 C3 . . . . -2.6(4) ?
C5 C4 N1 C1 . . . . -120.4(3) ?
C5 C4 N1 C3 . . . . 73.4(4) ?
C2 C3 N1 C1 . . . . 6.3(3) ?
C2 C3 N1 C4 . . . . 174.2(3) ?
N1 C1 N2 C15 . . . . -175.2(3) ?
N1 C1 N2 C2 . . . . -2.6(4) ?
C16 C15 N2 C1 . . . . -121.4(4) ?
C16 C15 N2 C2 . . . . 66.8(4) ?
C3 C2 N2 C1 . . . . 6.2(4) ?
C3 C2 N2 C15 . . . . 179.2(3) ?
